data_1529302
loop_
_publ_author_name
'Weiss, Ryan J.'
'Gordts, Philip L. S. M.'
'Le, Dzung'
'Xu, Ding'
'Esko, Jeffrey D.'
'Tor, Yitzhak'

_publ_section_title
;
 Small molecule antagonists of cell-surface heparan sulfate and
 heparin--protein interactions
;
_journal_issue 10
_journal_name_full 'Chem. Sci.'
_journal_page_first 5984
_journal_paper_doi 10.1039/C5SC01208B
_journal_volume 6
_journal_year 2015
_chemical_formula_moiety 'C24 H25 N6 O3, 2(H2 O), 2(Cl)'
_chemical_formula_sum 'C24 H29 Cl2 N6 O5'
_chemical_formula_weight 552.43
_space_group_crystal_system monoclinic
_space_group_IT_number 11
_space_group_name_Hall '-P 2yb'
_space_group_name_H-M_alt 'P 1 21/m 1'
_symmetry_space_group_name_Hall '-P 2yb'
_symmetry_space_group_name_H-M 'P 1 21/m 1'
_atom_sites_solution_hydrogens mixed
_atom_sites_solution_primary direct
_atom_sites_solution_secondary difmap
_audit_creation_date 2015-02-25
_audit_creation_method
;
Olex2 1.2-beta
(compiled 2015.01.26 svn.r3150 for OlexSys, GUI svn.r4998)
;
_audit_update_record
;
2015-04-01 deposited with the CCDC.
2015-07-22 downloaded from the CCDC.
;
_cell_angle_alpha 90
_cell_angle_beta 110.533(11)
_cell_angle_gamma 90
_cell_formula_units_Z 2
_cell_length_a 5.0339(9)
_cell_length_b 37.994(7)
_cell_length_c 7.1360(11)
_cell_measurement_reflns_used 2157
_cell_measurement_temperature 100
_cell_measurement_theta_max 26.309
_cell_measurement_theta_min 3.049
_cell_volume 1278.1(4)
_computing_cell_refinement 'SAINT v8.34A (Bruker, 2013)'
_computing_data_collection 'APEX2 v2013.6-2 (Bruker, 2013)'
_computing_data_reduction 'SAINT v8.34A (Bruker, 2013)'
_computing_molecular_graphics 'Olex2 (Dolomanov et al., 2009)'
_computing_publication_material 'Olex2 (Dolomanov et al., 2009)'
_computing_structure_refinement 'ShelXL (Sheldrick, 2008)'
_computing_structure_solution 'ShelXT (Sheldrick, 2015)'
_diffrn_ambient_temperature 100.0
_diffrn_detector 'Bruker APEX-II CCD'
_diffrn_detector_area_resol_mean 7.9
_diffrn_detector_type 'CCD Area Detector'
_diffrn_measured_fraction_theta_full 0.993
_diffrn_measured_fraction_theta_max 0.983
_diffrn_measurement_device 'Kappa Four-Circle Diffractometer'
_diffrn_measurement_device_type 'Bruker APEX II Ultra'
_diffrn_measurement_method '\f and \w scans'
_diffrn_radiation_monochromator 'Double Bounce Multilayer Mirrors'
_diffrn_radiation_probe x-ray
_diffrn_radiation_type MoK\a
_diffrn_radiation_wavelength 0.71073
_diffrn_reflns_av_R_equivalents 0.0438
_diffrn_reflns_av_unetI/netI 0.0535
_diffrn_reflns_laue_measured_fraction_full 0.993
_diffrn_reflns_laue_measured_fraction_max 0.983
_diffrn_reflns_limit_h_max 6
_diffrn_reflns_limit_h_min -6
_diffrn_reflns_limit_k_max 45
_diffrn_reflns_limit_k_min -47
_diffrn_reflns_limit_l_max 8
_diffrn_reflns_limit_l_min -8
_diffrn_reflns_number 7858
_diffrn_reflns_point_group_measured_fraction_full 0.993
_diffrn_reflns_point_group_measured_fraction_max 0.983
_diffrn_reflns_theta_full 25.000
_diffrn_reflns_theta_max 26.490
_diffrn_reflns_theta_min 2.144
_diffrn_source 'Micro Focus Rotating Anode'
_diffrn_source_type 'Bruker TXS'
_diffrn_standards_number 0
_exptl_absorpt_coefficient_mu 0.302
_exptl_absorpt_correction_T_max 0.0932
_exptl_absorpt_correction_T_min 0.0478
_exptl_absorpt_correction_type multi-scan
_exptl_absorpt_process_details
'SADABS-2014/4 (Bruker,2014/4) was used for absorption correction. wR2(int) was 0.1107 before and 0.0497 after correction. The Ratio of minimum to maximum transmission is 0.5129. The \l/2 correction factor is Not present.'
_exptl_crystal_colour Colorless
_exptl_crystal_colour_primary Colorless
_exptl_crystal_density_diffrn 1.435
_exptl_crystal_description Plate
_exptl_crystal_F_000 578
_exptl_crystal_size_max 0.24
_exptl_crystal_size_mid 0.2
_exptl_crystal_size_min 0.08
_refine_diff_density_max 0.380
_refine_diff_density_min -0.316
_refine_diff_density_rms 0.079
_refine_ls_extinction_method none
_refine_ls_goodness_of_fit_ref 1.188
_refine_ls_hydrogen_treatment mixed
_refine_ls_matrix_type full
_refine_ls_number_parameters 189
_refine_ls_number_reflns 2635
_refine_ls_number_restraints 3
_refine_ls_restrained_S_all 1.187
_refine_ls_R_factor_all 0.0944
_refine_ls_R_factor_gt 0.0751
_refine_ls_shift/su_max 0.000
_refine_ls_shift/su_mean 0.000
_refine_ls_structure_factor_coef Fsqd
_refine_ls_weighting_details 'w=1/[\s^2^(Fo^2^)+(0.0615P)^2^+2.1084P] where P=(Fo^2^+2Fc^2^)/3'
_refine_ls_weighting_scheme calc
_refine_ls_wR_factor_gt 0.1702
_refine_ls_wR_factor_ref 0.1780
_reflns_Friedel_coverage 0.000
_reflns_number_gt 2065
_reflns_number_total 2635
_reflns_threshold_expression 'I > 2\s(I)'
_cod_data_source_file c5sc01208b2.cif
_cod_data_source_block Tor90
_cod_depositor_comments
;
The following automatic conversions were performed:

'_diffrn_radiation_probe' value 'X-ray' changed to 'x-ray' according
to
/usr/data/users/saulius/crontab/automatic-downloads/rss-feeds/RSC/lib/dictionaries/cif_core.dic
dictionary named 'cif_core.dic' version 2.4.2 from 2011-04-26.

Automatic conversion script
Id: cif_fix_values 3271 2015-04-21 07:52:19Z andrius 

 Adding full bibliography for 1529300--1529303.cif.
;
_cod_database_code 1529302
_shelx_space_group_comment
;
The symmetry employed for this shelxl refinement is uniquely defined
by the following loop, which should always be used as a source of
symmetry information in preference to the above space-group names.
They are only intended as comments.
;
_olex2_refinement_description
;
1. Fixed Uiso
 At 1.2 times of:
  All C(H) groups, All C(H,H) groups, All N(H) groups, All N(H,H) groups
 At 1.5 times of:
  All C(H,H,H) groups, All O(H,H) groups
2. Restrained distances
 H1SB-H1SA
 1.42 with sigma of 0.02
 O1S-H1SB = O1S-H1SA
 0.9 with sigma of 0.02
3. Others
 Fixed Sof: H1(0.5) O2S(0.5) H2SA(0.5) H2SB(0.5) Cl2(0.5)
4.a Free rotating group:
 O2S(H2SA,H2SB)
4.b Secondary CH2 refined with riding coordinates:
 C12(H12A,H12B)
4.c Aromatic/amide H refined with riding coordinates:
 N1(H1), N3(H3), C2(H2), C6(H6), C7(H7), C9(H9)
4.d X=CH2 refined with riding coordinates:
 N2(H2A,H2B)
4.e Idealised Me refined as rotating group:
 C10(H10A,H10B,H10C)
;
_shelx_shelxl_version_number 2014/7
_olex2_submission_special_instructions 'No special instructions were received'

loop_
_space_group_symop_operation_xyz
'x, y, z'
'-x, y+1/2, -z'
'-x, -y, -z'
'x, -y-1/2, z'

loop_
_atom_site_label
_atom_site_type_symbol
_atom_site_fract_x
_atom_site_fract_y
_atom_site_fract_z
_atom_site_U_iso_or_equiv
_atom_site_adp_type
_atom_site_occupancy
_atom_site_site_symmetry_order
_atom_site_calc_flag
_atom_site_refinement_flags_posn
_atom_site_refinement_flags_adp
_atom_site_refinement_flags_occupancy
O1 O -0.0495(6) 0.34083(6) 0.6330(4) 0.0267(6) Uani 1 1 d . . .
O2 O -0.0374(8) 0.2500 0.5089(5) 0.0240(8) Uani 1 2 d S T P
N1 N 0.6529(7) 0.42801(8) 0.1822(4) 0.0230(7) Uani 1 1 d . . .
H1 H 0.6598 0.4485 0.2416 0.028 Uiso 0.5 1 calc R . .
N2 N 0.6457(7) 0.33291(8) -0.0944(4) 0.0244(7) Uani 1 1 d . . .
H2A H 0.7277 0.3317 -0.1847 0.029 Uiso 1 1 calc R . .
H2B H 0.5694 0.3140 -0.0634 0.029 Uiso 1 1 calc R . .
N3 N 0.1346(6) 0.31437(8) 0.4167(4) 0.0224(7) Uani 1 1 d . . .
H3 H 0.1479 0.2940 0.3622 0.027 Uiso 1 1 calc R . .
C1 C 0.7677(8) 0.42501(9) 0.0389(5) 0.0240(8) Uani 1 1 d . . .
C2 C 0.7593(8) 0.39344(9) -0.0550(5) 0.0245(8) Uani 1 1 d . . .
H2 H 0.8387 0.3919 -0.1575 0.029 Uiso 1 1 calc R . .
C3 C 0.6371(8) 0.36329(9) -0.0049(5) 0.0214(7) Uani 1 1 d . . .
C4 C 0.5102(8) 0.36678(9) 0.1484(5) 0.0213(7) Uani 1 1 d . . .
C5 C 0.5247(7) 0.39997(9) 0.2385(5) 0.0214(7) Uani 1 1 d . . .
C6 C 0.4094(8) 0.40461(9) 0.3908(5) 0.0236(8) Uani 1 1 d . . .
H6 H 0.4215 0.4269 0.4534 0.028 Uiso 1 1 calc R . .
C7 C 0.2807(8) 0.37723(9) 0.4485(5) 0.0235(8) Uani 1 1 d . . .
H7 H 0.2025 0.3807 0.5505 0.028 Uiso 1 1 calc R . .
C8 C 0.2620(8) 0.34366(9) 0.3582(5) 0.0215(7) Uani 1 1 d . . .
C9 C 0.3782(7) 0.33886(9) 0.2103(5) 0.0208(7) Uani 1 1 d . . .
H9 H 0.3682 0.3164 0.1500 0.025 Uiso 1 1 calc R . .
C10 C 0.8974(9) 0.45761(10) -0.0095(6) 0.0307(9) Uani 1 1 d . . .
H10A H 0.7485 0.4750 -0.0704 0.046 Uiso 1 1 calc GR . .
H10B H 0.9937 0.4518 -0.1035 0.046 Uiso 1 1 calc GR . .
H10C H 1.0351 0.4673 0.1135 0.046 Uiso 1 1 calc GR . .
C11 C -0.0045(8) 0.31454(9) 0.5471(5) 0.0227(8) Uani 1 1 d . . .
C12 C -0.1205(8) 0.28025(9) 0.5910(5) 0.0246(8) Uani 1 1 d . . .
H12A H -0.0587 0.2773 0.7379 0.030 Uiso 1 1 calc R . .
H12B H -0.3302 0.2816 0.5389 0.030 Uiso 1 1 calc R . .
O1S O 0.1829(9) 0.2500 0.2070(5) 0.0291(9) Uani 1 2 d DS T P
H1SA H 0.001(4) 0.2500 0.130(7) 0.044 Uiso 1 2 d DRS T P
H1SB H 0.280(9) 0.2500 0.124(7) 0.044 Uiso 1 2 d DRS T P
O2S O 0.670(5) 0.4949(5) 0.337(2) 0.043(4) Uani 0.5 1 d . . .
H2SA H 0.5485 0.4965 0.3982 0.065 Uiso 0.5 1 d G . .
H2SB H 0.8401 0.4930 0.4243 0.065 Uiso 0.5 1 d G . .
Cl1 Cl 0.5392(3) 0.2500 -0.05830(19) 0.0262(3) Uani 1 2 d S T P
Cl2 Cl 0.6975(17) 0.50040(19) 0.3940(10) 0.0389(10) Uani 0.5 1 d . . .

loop_
_atom_site_aniso_label
_atom_site_aniso_U_11
_atom_site_aniso_U_22
_atom_site_aniso_U_33
_atom_site_aniso_U_23
_atom_site_aniso_U_13
_atom_site_aniso_U_12
O1 0.0336(16) 0.0266(13) 0.0275(14) -0.0019(11) 0.0202(13) -0.0002(11)
O2 0.028(2) 0.0267(18) 0.0251(19) 0.000 0.0197(17) 0.000
N1 0.0257(17) 0.0224(15) 0.0242(16) 0.0003(12) 0.0129(14) 0.0009(13)
N2 0.0302(18) 0.0239(15) 0.0281(16) -0.0009(12) 0.0215(15) -0.0007(13)
N3 0.0256(17) 0.0239(15) 0.0231(15) -0.0016(12) 0.0153(14) -0.0006(13)
C1 0.025(2) 0.0263(18) 0.0237(18) 0.0038(14) 0.0114(16) 0.0016(16)
C2 0.028(2) 0.0284(19) 0.0228(18) 0.0022(15) 0.0161(17) 0.0000(16)
C3 0.0208(18) 0.0243(17) 0.0204(17) -0.0001(14) 0.0088(15) 0.0015(15)
C4 0.0220(19) 0.0247(17) 0.0193(17) 0.0009(14) 0.0101(16) 0.0024(15)
C5 0.0190(18) 0.0253(17) 0.0221(18) 0.0021(14) 0.0099(16) 0.0000(15)
C6 0.0244(19) 0.0261(18) 0.0224(18) -0.0031(14) 0.0107(16) 0.0017(15)
C7 0.024(2) 0.0298(19) 0.0216(18) -0.0014(14) 0.0139(16) 0.0027(16)
C8 0.0200(19) 0.0264(18) 0.0201(17) 0.0007(14) 0.0096(15) -0.0010(15)
C9 0.0170(18) 0.0248(17) 0.0220(17) -0.0004(14) 0.0084(15) 0.0016(14)
C10 0.036(2) 0.0272(19) 0.036(2) 0.0022(16) 0.021(2) -0.0021(17)
C11 0.0211(19) 0.0298(19) 0.0196(17) 0.0037(14) 0.0103(16) 0.0046(15)
C12 0.029(2) 0.0263(19) 0.0259(18) 0.0000(15) 0.0187(17) 0.0047(16)
O1S 0.038(2) 0.032(2) 0.027(2) 0.000 0.0225(19) 0.000
O2S 0.031(5) 0.048(9) 0.045(9) -0.002(6) 0.006(7) 0.002(5)
Cl1 0.0305(7) 0.0255(6) 0.0300(7) 0.000 0.0197(6) 0.000
Cl2 0.038(2) 0.0356(17) 0.048(3) -0.0090(18) 0.022(2) -0.0008(14)

loop_
_atom_type_symbol
_atom_type_description
_atom_type_scat_dispersion_real
_atom_type_scat_dispersion_imag
_atom_type_scat_source
C C 0.0033 0.0016 'International Tables Vol C Tables 4.2.6.8 and 6.1.1.4'
H H 0.0000 0.0000 'International Tables Vol C Tables 4.2.6.8 and 6.1.1.4'
Cl Cl 0.1484 0.1585 'International Tables Vol C Tables 4.2.6.8 and 6.1.1.4'
N N 0.0061 0.0033 'International Tables Vol C Tables 4.2.6.8 and 6.1.1.4'
O O 0.0106 0.0060 'International Tables Vol C Tables 4.2.6.8 and 6.1.1.4'

loop_
_geom_angle_atom_site_label_1
_geom_angle_atom_site_label_2
_geom_angle_atom_site_label_3
_geom_angle
_geom_angle_site_symmetry_3
C12 O2 C12 108.3(3) 4_565
C1 N1 H1 119.1 .
C1 N1 C5 121.8(3) .
C5 N1 H1 119.1 .
H2A N2 H2B 120.0 .
C3 N2 H2A 120.0 .
C3 N2 H2B 120.0 .
C8 N3 H3 116.6 .
C11 N3 H3 116.6 .
C11 N3 C8 126.7(3) .
N1 C1 C2 120.0(3) .
N1 C1 C10 116.4(3) .
C2 C1 C10 123.6(3) .
C1 C2 H2 118.9 .
C1 C2 C3 122.1(3) .
C3 C2 H2 118.9 .
N2 C3 C2 119.7(3) .
N2 C3 C4 122.6(3) .
C2 C3 C4 117.7(3) .
C5 C4 C3 117.4(3) .
C9 C4 C3 123.3(3) .
C9 C4 C5 119.3(3) .
N1 C5 C4 121.0(3) .
N1 C5 C6 119.3(3) .
C4 C5 C6 119.6(3) .
C5 C6 H6 119.8 .
C7 C6 C5 120.3(3) .
C7 C6 H6 119.8 .
C6 C7 H7 119.6 .
C6 C7 C8 120.8(3) .
C8 C7 H7 119.6 .
C7 C8 N3 122.5(3) .
C9 C8 N3 118.4(3) .
C9 C8 C7 119.1(3) .
C4 C9 H9 119.6 .
C8 C9 C4 120.9(3) .
C8 C9 H9 119.6 .
C1 C10 H10A 109.5 .
C1 C10 H10B 109.5 .
C1 C10 H10C 109.5 .
H10A C10 H10B 109.5 .
H10A C10 H10C 109.5 .
H10B C10 H10C 109.5 .
O1 C11 N3 125.3(3) .
O1 C11 C12 116.4(3) .
N3 C11 C12 118.2(3) .
O2 C12 C11 115.1(3) .
O2 C12 H12A 108.5 .
O2 C12 H12B 108.5 .
C11 C12 H12A 108.5 .
C11 C12 H12B 108.5 .
H12A C12 H12B 107.5 .
H1SA O1S H1SB 106(3) .
H2SA O2S H2SB 109.4 .
H2SA Cl2 H2SB 141.3 .

loop_
_geom_bond_atom_site_label_1
_geom_bond_atom_site_label_2
_geom_bond_distance
_geom_bond_site_symmetry_2
O1 C11 1.233(4) .
O2 C12 1.418(4) 4_565
O2 C12 1.418(4) .
N1 H1 0.8800 .
N1 C1 1.344(4) .
N1 C5 1.377(4) .
N2 H2A 0.8800 .
N2 H2B 0.8800 .
N2 C3 1.327(4) .
N3 H3 0.8800 .
N3 C8 1.419(4) .
N3 C11 1.346(4) .
C1 C2 1.367(5) .
C1 C10 1.496(5) .
C2 H2 0.9500 .
C2 C3 1.405(5) .
C3 C4 1.454(5) .
C4 C5 1.406(5) .
C4 C9 1.402(5) .
C5 C6 1.411(5) .
C6 H6 0.9500 .
C6 C7 1.363(5) .
C7 H7 0.9500 .
C7 C8 1.417(5) .
C8 C9 1.387(5) .
C9 H9 0.9500 .
C10 H10A 0.9800 .
C10 H10B 0.9800 .
C10 H10C 0.9800 .
C11 C12 1.505(5) .
C12 H12A 0.9900 .
C12 H12B 0.9900 .
O1S H1SA 0.888(19) .
O1S H1SB 0.892(19) .
O2S H2SA 0.8699 .
O2S H2SB 0.8693 .
Cl2 H2SA 0.7749 .
Cl2 H2SB 0.7299 .

loop_
_geom_hbond_atom_site_label_D
_geom_hbond_atom_site_label_H
_geom_hbond_atom_site_label_A
_geom_hbond_distance_DH
_geom_hbond_distance_HA
_geom_hbond_distance_DA
_geom_hbond_angle_DHA
_geom_hbond_site_symmetry_A
N1 H1 O2S 0.88 1.88 2.759(17) 172.6 .
N1 H1 Cl2 0.88 2.23 3.108(6) 177.5 .
N2 H2A O1 0.88 2.02 2.885(4) 166.0 1_654
N3 H3 O1S 0.88 2.05 2.922(3) 173.0 .
O1S H1SA Cl1 0.888(19) 2.24(2) 3.128(4) 179(5) 1_455
O1S H1SB Cl1 0.892(19) 2.140(19) 3.030(4) 176(5) .
O2S H2SA Cl2 0.87 2.24 3.104(13) 169.9 3_666
O2S H2SB Cl2 0.87 2.25 3.095(14) 165.3 3_766
